data_1569692
loop_
_publ_author_name
'Hao, Yu'
'Li, Zi-Hao'
'Ma, Zhi-Gang'
'Liu, Ru-Xin'
'Ge, Rui-Tian'
'Li, Quan-Zhe'
'Ding, Tong-Mei'
'Zhang, Shu-Yu'

_publ_section_title
;
 Axially chiral styrene-based organocatalysts and their application in
 asymmetric cascade Michael/cyclization reaction.
;
_journal_issue 35
_journal_name_full 'Chemical science'
_journal_page_first 9496
_journal_page_last 9502
_journal_paper_doi 10.1039/d3sc02705h
_journal_volume 14
_journal_year 2023
_chemical_absolute_configuration ad
_chemical_formula_moiety 'C31 H23 F3 N4 O2'
_chemical_formula_sum 'C31 H23 F3 N4 O2'
_chemical_formula_weight 540.53
_space_group_crystal_system orthorhombic
_space_group_IT_number 19
_space_group_name_Hall 'P 2ac 2ab'
_space_group_name_H-M_alt 'P 21 21 21'
_atom_sites_solution_hydrogens mixed
_audit_creation_method SHELXL-2016/6
_audit_update_record
;
2020-08-28 deposited with the CCDC.	2023-08-16 downloaded from the CCDC.
;
_cell_angle_alpha 90
_cell_angle_beta 90
_cell_angle_gamma 90
_cell_formula_units_Z 4
_cell_length_a 10.5810(3)
_cell_length_b 12.0311(3)
_cell_length_c 20.7727(5)
_cell_measurement_reflns_used 9416
_cell_measurement_temperature 297(2)
_cell_measurement_theta_max 72.25
_cell_measurement_theta_min 4.25
_cell_volume 2644.39(12)
_computing_structure_refinement 'SHELXL-2016/6 (Sheldrick, 2016)'
_computing_structure_solution 'SHELXT 2014/5 (Sheldrick, 2014)'
_diffrn_ambient_temperature 297(2)
_diffrn_measured_fraction_theta_full 0.996
_diffrn_measured_fraction_theta_max 0.995
_diffrn_measurement_device_type 'Bruker D8 VENTURE'
_diffrn_measurement_method '\f and \w scans'
_diffrn_radiation_type CuK\a
_diffrn_radiation_wavelength 1.54178
_diffrn_reflns_av_R_equivalents 0.0341
_diffrn_reflns_av_unetI/netI 0.0194
_diffrn_reflns_Laue_measured_fraction_full 0.996
_diffrn_reflns_Laue_measured_fraction_max 0.995
_diffrn_reflns_limit_h_max 12
_diffrn_reflns_limit_h_min -13
_diffrn_reflns_limit_k_max 14
_diffrn_reflns_limit_k_min -14
_diffrn_reflns_limit_l_max 25
_diffrn_reflns_limit_l_min -25
_diffrn_reflns_number 31504
_diffrn_reflns_point_group_measured_fraction_full 0.997
_diffrn_reflns_point_group_measured_fraction_max 0.995
_diffrn_reflns_theta_full 67.679
_diffrn_reflns_theta_max 72.395
_diffrn_reflns_theta_min 4.246
_exptl_absorpt_coefficient_mu 0.846
_exptl_crystal_colour colorless
_exptl_crystal_density_diffrn 1.358
_exptl_crystal_description block
_exptl_crystal_F_000 1120
_exptl_crystal_size_max 0.200
_exptl_crystal_size_mid 0.180
_exptl_crystal_size_min 0.150
_exptl_transmission_factor_max 0.7536
_exptl_transmission_factor_min 0.6593
_refine_diff_density_max 0.105
_refine_diff_density_min -0.126
_refine_diff_density_rms 0.030
_refine_ls_abs_structure_details
;
 Flack x determined using 1894 quotients [(I+)-(I-)]/[(I+)+(I-)]
 (Parsons, Flack and Wagner, Acta Cryst. B69 (2013) 249-259).
;
_refine_ls_abs_structure_Flack 0.05(4)
_refine_ls_extinction_method none
_refine_ls_goodness_of_fit_ref 1.033
_refine_ls_hydrogen_treatment mixed
_refine_ls_matrix_type full
_refine_ls_number_parameters 370
_refine_ls_number_reflns 5208
_refine_ls_number_restraints 0
_refine_ls_restrained_S_all 1.033
_refine_ls_R_factor_all 0.0379
_refine_ls_R_factor_gt 0.0330
_refine_ls_shift/su_max 0.000
_refine_ls_shift/su_mean 0.000
_refine_ls_structure_factor_coef Fsqd
_refine_ls_weighting_details 'w=1/[\s^2^(Fo^2^)+(0.0508P)^2^+0.1842P] where P=(Fo^2^+2Fc^2^)/3'
_refine_ls_weighting_scheme calc
_refine_ls_wR_factor_gt 0.0834
_refine_ls_wR_factor_ref 0.0889
_reflns_Friedel_coverage 0.767
_reflns_Friedel_fraction_full 0.999
_reflns_Friedel_fraction_max 0.994
_reflns_number_gt 4724
_reflns_number_total 5208
_reflns_threshold_expression 'I > 2\s(I)'
_cod_data_source_file d3sc02705h2.cif
_cod_data_source_block t_a
_cod_depositor_comments
;
The following automatic conversions were performed:

data item '_chemical_absolute_configuration' value 'AD' was changed
to 'ad' in accordance with the
/home/data/users/saulius/crontab/automatic-downloads/rss-feeds/RSC/lib/dictionaries/cif_core.dic
dictionary named 'cif_core.dic' version 2.4.2 last updated on
2011-04-26.

Automatic conversion script
Id: cif_fix_values 8170 2020-07-09 18:12:32Z antanas 

 Adding full bibliography for 1569692--1569694.cif.
;
_cod_database_code 1569692
_shelx_shelxl_version_number 2016/6
_shelx_space_group_comment
;
The symmetry employed for this shelxl refinement is uniquely defined
by the following loop, which should always be used as a source of
symmetry information in preference to the above space-group names.
They are only intended as comments.
;
_shelx_estimated_absorpt_t_min 0.849
_shelx_estimated_absorpt_t_max 0.884

loop_
_space_group_symop_operation_xyz
'x, y, z'
'-x+1/2, -y, z+1/2'
'-x, y+1/2, -z+1/2'
'x+1/2, -y+1/2, -z'

loop_
_atom_site_label
_atom_site_type_symbol
_atom_site_fract_x
_atom_site_fract_y
_atom_site_fract_z
_atom_site_U_iso_or_equiv
_atom_site_adp_type
_atom_site_occupancy
_atom_site_site_symmetry_order
_atom_site_calc_flag
_atom_site_refinement_flags_posn
_atom_site_refinement_flags_adp
_atom_site_refinement_flags_occupancy
_atom_site_disorder_assembly
_atom_site_disorder_group
F1 F 0.05347(14) 0.30403(17) 0.75824(9) 0.0938(5) Uani 1 1 d . . . . .
H1 H 0.399(2) 0.165(2) 0.7236(13) 0.066(7) Uiso 1 1 d . . . . .
C1 C 0.62100(19) 0.22306(17) 0.60593(10) 0.0511(5) Uani 1 1 d . . . . .
O1 O 0.37570(17) 0.57530(15) 0.63802(10) 0.0763(5) Uani 1 1 d . . . . .
N1 N 0.52477(17) 0.25473(17) 0.56322(8) 0.0560(4) Uani 1 1 d . . . . .
F2 F 0.12427(16) 0.13801(13) 0.74739(9) 0.0858(5) Uani 1 1 d . . . . .
C2 C 0.7351(2) 0.1737(2) 0.59114(13) 0.0656(6) Uani 1 1 d . . . . .
H2 H 0.757827 0.158248 0.548825 0.079 Uiso 1 1 calc R U . . .
O2 O 0.32579(16) 0.32872(17) 0.57048(8) 0.0717(5) Uani 1 1 d . . . . .
N2 N 0.36240(17) 0.22087(15) 0.70213(9) 0.0534(4) Uani 1 1 d . . . . .
F3 F 0.10501(13) 0.24364(15) 0.66507(7) 0.0785(4) Uani 1 1 d . . . . .
C3 C 0.8143(2) 0.1482(2) 0.64216(14) 0.0713(7) Uani 1 1 d . . . . .
H3 H 0.892648 0.116333 0.633764 0.086 Uiso 1 1 calc R U . . .
N3 N 0.58171(19) 0.52194(16) 0.64089(10) 0.0598(5) Uani 1 1 d . . . . .
N4 N 0.8280(2) 0.50176(17) 0.63006(10) 0.0638(5) Uani 1 1 d . . . . .
C4 C 0.7801(2) 0.1687(2) 0.70476(12) 0.0625(6) Uani 1 1 d . . . . .
H4 H 0.835357 0.150519 0.737936 0.075 Uiso 1 1 calc R U . . .
C9 C 0.5299(3) 0.2362(3) 0.49393(12) 0.0763(7) Uani 1 1 d . . . . .
H9A H 0.454950 0.265681 0.474251 0.115 Uiso 1 1 calc R U . . .
H9B H 0.535187 0.157868 0.485470 0.115 Uiso 1 1 calc R U . . .
H9C H 0.602829 0.272744 0.476441 0.115 Uiso 1 1 calc R U . . .
C8 C 0.4223(2) 0.29591(18) 0.59529(10) 0.0527(5) Uani 1 1 d . . . . .
C7 C 0.45236(18) 0.29258(17) 0.66867(10) 0.0474(4) Uani 1 1 d . . . . .
C6 C 0.58483(18) 0.24562(17) 0.66903(10) 0.0483(4) Uani 1 1 d . . . . .
H6 H 0.634(3) 0.469(2) 0.6579(12) 0.065(7) Uiso 1 1 d . . . . .
C5 C 0.6636(2) 0.21630(17) 0.71920(11) 0.0545(5) Uani 1 1 d . . . . .
H5 H 0.639457 0.228116 0.761694 0.065 Uiso 1 1 calc R U . . .
C10 C 0.4278(2) 0.41148(17) 0.69955(10) 0.0500(4) Uani 1 1 d . . . . .
C11 C 0.2865(2) 0.40398(19) 0.71481(12) 0.0581(5) Uani 1 1 d . . . . .
H11A H 0.262903 0.456931 0.747913 0.070 Uiso 1 1 calc R U . . .
H11B H 0.235933 0.417599 0.676668 0.070 Uiso 1 1 calc R U . . .
C12 C 0.2702(2) 0.28541(18) 0.73837(10) 0.0536(5) Uani 1 1 d . . . . .
H12 H 0.289993 0.281484 0.784403 0.064 Uiso 1 1 calc R U . . .
C13 C 0.1392(2) 0.2421(2) 0.72690(12) 0.0636(6) Uani 1 1 d . . . . .
C14 C 0.4573(2) 0.51129(18) 0.65530(11) 0.0551(5) Uani 1 1 d . . . . .
C15 C 0.6448(2) 0.61210(18) 0.61256(10) 0.0558(5) Uani 1 1 d . . . . .
C16 C 0.5888(2) 0.7087(2) 0.59180(12) 0.0657(6) Uani 1 1 d . . . . .
H16 H 0.501725 0.717808 0.594733 0.079 Uiso 1 1 calc R U . . .
C17 C 0.6651(3) 0.7938(2) 0.56602(15) 0.0810(8) Uani 1 1 d . . . . .
H17 H 0.627041 0.859292 0.552295 0.097 Uiso 1 1 calc R U . . .
C18 C 0.7925(3) 0.7829(2) 0.56058(15) 0.0808(8) Uani 1 1 d . . . . .
H18 H 0.840101 0.840110 0.542646 0.097 Uiso 1 1 calc R U . . .
C19 C 0.8526(3) 0.6854(2) 0.58204(12) 0.0678(6) Uani 1 1 d . . . . .
C20 C 0.7781(2) 0.59914(18) 0.60819(10) 0.0560(5) Uani 1 1 d . . . . .
C21 C 0.9513(3) 0.4902(3) 0.62621(14) 0.0768(7) Uani 1 1 d . . . . .
H21 H 0.986299 0.424187 0.641162 0.092 Uiso 1 1 calc R U . . .
C22 C 1.0333(3) 0.5703(3) 0.60121(16) 0.0863(8) Uani 1 1 d . . . . .
H22 H 1.119873 0.557440 0.599671 0.104 Uiso 1 1 calc R U . . .
C23 C 0.9841(3) 0.6668(3) 0.57929(15) 0.0833(8) Uani 1 1 d . . . . .
H23 H 1.037096 0.721070 0.562342 0.100 Uiso 1 1 calc R U . . .
C24 C 0.5045(2) 0.42478(18) 0.75820(10) 0.0535(5) Uani 1 1 d . . . . .
C25 C 0.5736(2) 0.43793(18) 0.80269(11) 0.0550(5) Uani 1 1 d . . . . .
C26 C 0.6671(2) 0.45197(18) 0.85252(10) 0.0559(5) Uani 1 1 d . . . . .
C27 C 0.7918(3) 0.4232(2) 0.84014(13) 0.0712(6) Uani 1 1 d . . . . .
H27 H 0.813706 0.392829 0.800511 0.085 Uiso 1 1 calc R U . . .
C28 C 0.8825(3) 0.4394(3) 0.88599(17) 0.0880(8) Uani 1 1 d . . . . .
H28 H 0.965789 0.419966 0.877192 0.106 Uiso 1 1 calc R U . . .
C29 C 0.8528(4) 0.4834(3) 0.94424(16) 0.0933(10) Uani 1 1 d . . . . .
H29 H 0.915320 0.493401 0.975150 0.112 Uiso 1 1 calc R U . . .
C30 C 0.7295(4) 0.5133(3) 0.95753(13) 0.0885(9) Uani 1 1 d . . . . .
H30 H 0.709288 0.544310 0.997229 0.106 Uiso 1 1 calc R U . . .
C31 C 0.6356(3) 0.4972(2) 0.91167(11) 0.0691(6) Uani 1 1 d . . . . .
H31 H 0.552338 0.516551 0.920652 0.083 Uiso 1 1 calc R U . . .

loop_
_atom_site_aniso_label
_atom_site_aniso_U_11
_atom_site_aniso_U_22
_atom_site_aniso_U_33
_atom_site_aniso_U_23
_atom_site_aniso_U_13
_atom_site_aniso_U_12
F1 0.0575(8) 0.1115(13) 0.1125(13) -0.0164(11) 0.0216(9) 0.0051(8)
C1 0.0473(10) 0.0527(11) 0.0534(10) -0.0007(9) 0.0015(8) -0.0035(8)
O1 0.0630(10) 0.0682(10) 0.0977(13) 0.0198(10) -0.0084(9) 0.0110(8)
N1 0.0546(10) 0.0676(11) 0.0458(9) -0.0032(8) -0.0012(7) 0.0020(9)
F2 0.0789(10) 0.0809(10) 0.0977(11) 0.0175(9) 0.0029(9) -0.0190(8)
C2 0.0510(12) 0.0762(15) 0.0697(14) -0.0021(12) 0.0113(11) 0.0032(11)
O2 0.0617(10) 0.0944(12) 0.0589(9) -0.0062(8) -0.0164(8) 0.0173(9)
N2 0.0497(10) 0.0495(10) 0.0609(10) -0.0007(8) 0.0040(8) 0.0014(8)
F3 0.0639(8) 0.0956(11) 0.0761(9) 0.0011(8) -0.0172(7) -0.0104(8)
C3 0.0474(12) 0.0730(16) 0.0934(19) 0.0031(14) 0.0064(12) 0.0074(11)
N3 0.0550(11) 0.0498(10) 0.0747(12) 0.0110(9) -0.0059(9) 0.0026(8)
N4 0.0627(12) 0.0613(11) 0.0673(11) 0.0043(9) -0.0049(9) 0.0058(9)
C4 0.0498(12) 0.0589(13) 0.0789(15) 0.0105(11) -0.0109(11) 0.0031(10)
C9 0.0801(17) 0.101(2) 0.0483(12) -0.0037(13) 0.0045(11) -0.0019(15)
C8 0.0513(11) 0.0559(11) 0.0510(11) -0.0039(9) -0.0067(9) 0.0009(9)
C7 0.0447(10) 0.0493(10) 0.0482(10) -0.0041(8) -0.0046(8) 0.0024(8)
C6 0.0448(10) 0.0452(10) 0.0550(10) 0.0003(9) -0.0018(8) -0.0002(8)
C5 0.0536(12) 0.0501(11) 0.0599(11) 0.0043(9) -0.0080(9) 0.0013(9)
C10 0.0496(11) 0.0478(11) 0.0527(10) -0.0024(9) -0.0041(8) 0.0022(9)
C11 0.0513(12) 0.0564(12) 0.0666(12) -0.0074(10) -0.0010(10) 0.0081(10)
C12 0.0488(11) 0.0608(12) 0.0513(10) -0.0032(9) -0.0006(9) 0.0028(9)
C13 0.0545(12) 0.0709(14) 0.0653(13) 0.0015(11) 0.0040(10) -0.0008(11)
C14 0.0561(13) 0.0510(11) 0.0582(12) -0.0020(9) -0.0080(9) 0.0031(9)
C15 0.0623(13) 0.0530(11) 0.0521(11) 0.0020(9) -0.0066(9) -0.0008(10)
C16 0.0711(15) 0.0566(13) 0.0694(14) 0.0089(11) -0.0106(12) 0.0047(11)
C17 0.097(2) 0.0592(14) 0.0869(18) 0.0213(13) -0.0156(16) 0.0007(14)
C18 0.089(2) 0.0660(16) 0.0874(18) 0.0203(14) -0.0025(15) -0.0128(14)
C19 0.0729(15) 0.0680(14) 0.0625(13) 0.0019(11) -0.0006(11) -0.0106(12)
C20 0.0637(13) 0.0534(12) 0.0511(11) 0.0021(9) -0.0048(9) -0.0018(10)
C21 0.0677(17) 0.0786(17) 0.0842(17) 0.0034(14) -0.0014(13) 0.0121(13)
C22 0.0618(16) 0.099(2) 0.098(2) -0.0026(18) 0.0059(15) 0.0024(15)
C23 0.0749(18) 0.0873(19) 0.0876(19) 0.0028(16) 0.0124(14) -0.0162(16)
C24 0.0564(11) 0.0491(10) 0.0548(11) -0.0040(9) -0.0014(9) -0.0007(9)
C25 0.0612(12) 0.0494(11) 0.0543(11) -0.0028(9) -0.0039(10) -0.0035(9)
C26 0.0676(14) 0.0484(11) 0.0516(11) 0.0015(9) -0.0084(10) -0.0041(10)
C27 0.0667(15) 0.0725(16) 0.0744(15) -0.0055(13) -0.0083(12) -0.0022(12)
C28 0.0739(18) 0.0873(19) 0.103(2) 0.0020(18) -0.0247(16) -0.0061(15)
C29 0.107(3) 0.084(2) 0.089(2) 0.0106(16) -0.0488(19) -0.0110(18)
C30 0.131(3) 0.0829(19) 0.0512(13) 0.0002(13) -0.0225(15) -0.0075(19)
C31 0.0895(18) 0.0654(13) 0.0524(12) 0.0042(10) -0.0041(12) 0.0001(13)

loop_
_atom_type_symbol
_atom_type_description
_atom_type_scat_dispersion_real
_atom_type_scat_dispersion_imag
_atom_type_scat_source
C C 0.0181 0.0091 'International Tables Vol C Tables 4.2.6.8 and 6.1.1.4'
H H 0.0000 0.0000 'International Tables Vol C Tables 4.2.6.8 and 6.1.1.4'
N N 0.0311 0.0180 'International Tables Vol C Tables 4.2.6.8 and 6.1.1.4'
O O 0.0492 0.0322 'International Tables Vol C Tables 4.2.6.8 and 6.1.1.4'
F F 0.0727 0.0534 'International Tables Vol C Tables 4.2.6.8 and 6.1.1.4'

loop_
_geom_angle_atom_site_label_1
_geom_angle_atom_site_label_2
_geom_angle_atom_site_label_3
_geom_angle
_geom_angle_site_symmetry_1
_geom_angle_site_symmetry_3
_geom_angle_publ_flag
C2 C1 C6 122.3(2) . . ?
C2 C1 N1 127.7(2) . . ?
C6 C1 N1 110.05(18) . . ?
C8 N1 C1 111.47(17) . . ?
C8 N1 C9 124.54(19) . . ?
C1 N1 C9 123.8(2) . . ?
C1 C2 C3 117.0(2) . . ?
C1 C2 H2 121.5 . . ?
C3 C2 H2 121.5 . . ?
C12 N2 C7 111.56(17) . . ?
C12 N2 H1 115.3(17) . . ?
C7 N2 H1 113.7(17) . . ?
C4 C3 C2 121.7(2) . . ?
C4 C3 H3 119.1 . . ?
C2 C3 H3 119.1 . . ?
C14 N3 C15 128.9(2) . . ?
C14 N3 H6 116.1(17) . . ?
C15 N3 H6 114.1(17) . . ?
C21 N4 C20 117.1(2) . . ?
C3 C4 C5 120.8(2) . . ?
C3 C4 H4 119.6 . . ?
C5 C4 H4 119.6 . . ?
N1 C9 H9A 109.5 . . ?
N1 C9 H9B 109.5 . . ?
H9A C9 H9B 109.5 . . ?
N1 C9 H9C 109.5 . . ?
H9A C9 H9C 109.5 . . ?
H9B C9 H9C 109.5 . . ?
O2 C8 N1 125.5(2) . . ?
O2 C8 C7 126.67(19) . . ?
N1 C8 C7 107.84(17) . . ?
N2 C7 C6 112.41(17) . . ?
N2 C7 C8 110.36(17) . . ?
C6 C7 C8 101.75(16) . . ?
N2 C7 C10 103.47(16) . . ?
C6 C7 C10 119.11(17) . . ?
C8 C7 C10 109.78(16) . . ?
C5 C6 C1 119.7(2) . . ?
C5 C6 C7 131.3(2) . . ?
C1 C6 C7 108.86(17) . . ?
C6 C5 C4 118.5(2) . . ?
C6 C5 H5 120.7 . . ?
C4 C5 H5 120.7 . . ?
C24 C10 C11 111.92(19) . . ?
C24 C10 C14 107.23(17) . . ?
C11 C10 C14 111.53(18) . . ?
C24 C10 C7 109.96(17) . . ?
C11 C10 C7 100.98(17) . . ?
C14 C10 C7 115.25(17) . . ?
C12 C11 C10 103.47(18) . . ?
C12 C11 H11A 111.1 . . ?
C10 C11 H11A 111.1 . . ?
C12 C11 H11B 111.1 . . ?
C10 C11 H11B 111.1 . . ?
H11A C11 H11B 109.0 . . ?
N2 C12 C13 110.59(18) . . ?
N2 C12 C11 104.98(17) . . ?
C13 C12 C11 112.34(19) . . ?
N2 C12 H12 109.6 . . ?
C13 C12 H12 109.6 . . ?
C11 C12 H12 109.6 . . ?
F2 C13 F3 106.8(2) . . ?
F2 C13 F1 106.7(2) . . ?
F3 C13 F1 106.0(2) . . ?
F2 C13 C12 112.6(2) . . ?
F3 C13 C12 113.5(2) . . ?
F1 C13 C12 110.8(2) . . ?
O1 C14 N3 124.5(2) . . ?
O1 C14 C10 121.7(2) . . ?
N3 C14 C10 113.68(18) . . ?
C16 C15 N3 125.5(2) . . ?
C16 C15 C20 120.0(2) . . ?
N3 C15 C20 114.5(2) . . ?
C15 C16 C17 119.1(2) . . ?
C15 C16 H16 120.4 . . ?
C17 C16 H16 120.4 . . ?
C18 C17 C16 122.0(3) . . ?
C18 C17 H17 119.0 . . ?
C16 C17 H17 119.0 . . ?
C17 C18 C19 120.1(3) . . ?
C17 C18 H18 120.0 . . ?
C19 C18 H18 120.0 . . ?
C18 C19 C23 124.4(3) . . ?
C18 C19 C20 118.9(2) . . ?
C23 C19 C20 116.7(3) . . ?
N4 C20 C19 123.0(2) . . ?
N4 C20 C15 117.2(2) . . ?
C19 C20 C15 119.8(2) . . ?
N4 C21 C22 124.5(3) . . ?
N4 C21 H21 117.8 . . ?
C22 C21 H21 117.8 . . ?
C23 C22 C21 118.6(3) . . ?
C23 C22 H22 120.7 . . ?
C21 C22 H22 120.7 . . ?
C22 C23 C19 120.2(3) . . ?
C22 C23 H23 119.9 . . ?
C19 C23 H23 119.9 . . ?
C25 C24 C10 175.1(3) . . ?
C24 C25 C26 174.6(3) . . ?
C31 C26 C27 119.4(2) . . ?
C31 C26 C25 121.2(2) . . ?
C27 C26 C25 119.3(2) . . ?
C28 C27 C26 120.2(3) . . ?
C28 C27 H27 119.9 . . ?
C26 C27 H27 119.9 . . ?
C29 C28 C27 121.0(3) . . ?
C29 C28 H28 119.5 . . ?
C27 C28 H28 119.5 . . ?
C28 C29 C30 119.9(3) . . ?
C28 C29 H29 120.0 . . ?
C30 C29 H29 120.0 . . ?
C29 C30 C31 120.1(3) . . ?
C29 C30 H30 119.9 . . ?
C31 C30 H30 119.9 . . ?
C26 C31 C30 119.4(3) . . ?
C26 C31 H31 120.3 . . ?
C30 C31 H31 120.3 . . ?

loop_
_geom_bond_atom_site_label_1
_geom_bond_atom_site_label_2
_geom_bond_distance
_geom_bond_site_symmetry_2
_geom_bond_publ_flag
F1 C13 1.342(3) . ?
C1 C2 1.380(3) . ?
C1 C6 1.392(3) . ?
C1 N1 1.403(3) . ?
O1 C14 1.212(3) . ?
N1 C8 1.365(3) . ?
N1 C9 1.457(3) . ?
F2 C13 1.332(3) . ?
C2 C3 1.385(4) . ?
C2 H2 0.9300 . ?
O2 C8 1.210(3) . ?
N2 C12 1.456(3) . ?
N2 C7 1.461(3) . ?
N2 H1 0.89(3) . ?
F3 C13 1.334(3) . ?
C3 C4 1.372(4) . ?
C3 H3 0.9300 . ?
N3 C14 1.356(3) . ?
N3 C15 1.403(3) . ?
N3 H6 0.92(3) . ?
N4 C21 1.314(3) . ?
N4 C20 1.363(3) . ?
C4 C5 1.391(3) . ?
C4 H4 0.9300 . ?
C9 H9A 0.9600 . ?
C9 H9B 0.9600 . ?
C9 H9C 0.9600 . ?
C8 C7 1.558(3) . ?
C7 C6 1.511(3) . ?
C7 C10 1.589(3) . ?
C6 C5 1.381(3) . ?
C5 H5 0.9300 . ?
C10 C24 1.473(3) . ?
C10 C11 1.531(3) . ?
C10 C14 1.544(3) . ?
C11 C12 1.518(3) . ?
C11 H11A 0.9700 . ?
C11 H11B 0.9700 . ?
C12 C13 1.500(3) . ?
C12 H12 0.9800 . ?
C15 C16 1.374(3) . ?
C15 C20 1.422(3) . ?
C16 C17 1.409(4) . ?
C16 H16 0.9300 . ?
C17 C18 1.360(4) . ?
C17 H17 0.9300 . ?
C18 C19 1.407(4) . ?
C18 H18 0.9300 . ?
C19 C23 1.410(4) . ?
C19 C20 1.412(3) . ?
C21 C22 1.397(4) . ?
C21 H21 0.9300 . ?
C22 C23 1.351(4) . ?
C22 H22 0.9300 . ?
C23 H23 0.9300 . ?
C24 C25 1.189(3) . ?
C25 C26 1.442(3) . ?
C26 C31 1.384(3) . ?
C26 C27 1.388(4) . ?
C27 C28 1.366(4) . ?
C27 H27 0.9300 . ?
C28 C29 1.358(5) . ?
C28 H28 0.9300 . ?
C29 C30 1.381(6) . ?
C29 H29 0.9300 . ?
C30 C31 1.390(4) . ?
C30 H30 0.9300 . ?
C31 H31 0.9300 . ?

loop_
_geom_torsion_atom_site_label_1
_geom_torsion_atom_site_label_2
_geom_torsion_atom_site_label_3
_geom_torsion_atom_site_label_4
_geom_torsion
_geom_torsion_site_symmetry_1
_geom_torsion_site_symmetry_2
_geom_torsion_site_symmetry_3
_geom_torsion_site_symmetry_4
_geom_torsion_publ_flag
C2 C1 N1 C8 176.8(2) . . . . ?
C6 C1 N1 C8 -1.5(3) . . . . ?
C2 C1 N1 C9 2.0(4) . . . . ?
C6 C1 N1 C9 -176.2(2) . . . . ?
C6 C1 C2 C3 -0.8(4) . . . . ?
N1 C1 C2 C3 -178.8(2) . . . . ?
C1 C2 C3 C4 1.4(4) . . . . ?
C2 C3 C4 C5 0.0(4) . . . . ?
C1 N1 C8 O2 -179.6(2) . . . . ?
C9 N1 C8 O2 -4.8(4) . . . . ?
C1 N1 C8 C7 0.3(3) . . . . ?
C9 N1 C8 C7 175.0(2) . . . . ?
C12 N2 C7 C6 142.04(18) . . . . ?
C12 N2 C7 C8 -105.14(19) . . . . ?
C12 N2 C7 C10 12.3(2) . . . . ?
O2 C8 C7 N2 61.2(3) . . . . ?
N1 C8 C7 N2 -118.70(19) . . . . ?
O2 C8 C7 C6 -179.3(2) . . . . ?
N1 C8 C7 C6 0.8(2) . . . . ?
O2 C8 C7 C10 -52.2(3) . . . . ?
N1 C8 C7 C10 127.88(19) . . . . ?
C2 C1 C6 C5 -1.2(3) . . . . ?
N1 C1 C6 C5 177.15(19) . . . . ?
C2 C1 C6 C7 -176.4(2) . . . . ?
N1 C1 C6 C7 2.0(2) . . . . ?
N2 C7 C6 C5 -58.0(3) . . . . ?
C8 C7 C6 C5 -176.1(2) . . . . ?
C10 C7 C6 C5 63.2(3) . . . . ?
N2 C7 C6 C1 116.39(19) . . . . ?
C8 C7 C6 C1 -1.7(2) . . . . ?
C10 C7 C6 C1 -122.41(19) . . . . ?
C1 C6 C5 C4 2.5(3) . . . . ?
C7 C6 C5 C4 176.5(2) . . . . ?
C3 C4 C5 C6 -1.9(3) . . . . ?
N2 C7 C10 C24 86.9(2) . . . . ?
C6 C7 C10 C24 -38.7(3) . . . . ?
C8 C7 C10 C24 -155.32(18) . . . . ?
N2 C7 C10 C11 -31.48(19) . . . . ?
C6 C7 C10 C11 -157.08(19) . . . . ?
C8 C7 C10 C11 86.31(19) . . . . ?
N2 C7 C10 C14 -151.81(17) . . . . ?
C6 C7 C10 C14 82.6(2) . . . . ?
C8 C7 C10 C14 -34.0(2) . . . . ?
C24 C10 C11 C12 -77.9(2) . . . . ?
C14 C10 C11 C12 161.96(17) . . . . ?
C7 C10 C11 C12 39.0(2) . . . . ?
C7 N2 C12 C13 133.80(19) . . . . ?
C7 N2 C12 C11 12.4(2) . . . . ?
C10 C11 C12 N2 -32.8(2) . . . . ?
C10 C11 C12 C13 -153.01(18) . . . . ?
N2 C12 C13 F2 63.0(3) . . . . ?
C11 C12 C13 F2 179.92(19) . . . . ?
N2 C12 C13 F3 -58.5(3) . . . . ?
C11 C12 C13 F3 58.4(3) . . . . ?
N2 C12 C13 F1 -177.6(2) . . . . ?
C11 C12 C13 F1 -60.7(3) . . . . ?
C15 N3 C14 O1 9.9(4) . . . . ?
C15 N3 C14 C10 -167.2(2) . . . . ?
C24 C10 C14 O1 -120.6(2) . . . . ?
C11 C10 C14 O1 2.3(3) . . . . ?
C7 C10 C14 O1 116.6(2) . . . . ?
C24 C10 C14 N3 56.6(2) . . . . ?
C11 C10 C14 N3 179.45(19) . . . . ?
C7 C10 C14 N3 -66.2(2) . . . . ?
C14 N3 C15 C16 -2.0(4) . . . . ?
C14 N3 C15 C20 175.8(2) . . . . ?
N3 C15 C16 C17 178.0(2) . . . . ?
C20 C15 C16 C17 0.3(4) . . . . ?
C15 C16 C17 C18 0.5(5) . . . . ?
C16 C17 C18 C19 -1.1(5) . . . . ?
C17 C18 C19 C23 -179.2(3) . . . . ?
C17 C18 C19 C20 1.0(4) . . . . ?
C21 N4 C20 C19 0.2(4) . . . . ?
C21 N4 C20 C15 -179.7(2) . . . . ?
C18 C19 C20 N4 179.9(2) . . . . ?
C23 C19 C20 N4 0.0(4) . . . . ?
C18 C19 C20 C15 -0.2(4) . . . . ?
C23 C19 C20 C15 179.9(2) . . . . ?
C16 C15 C20 N4 179.5(2) . . . . ?
N3 C15 C20 N4 1.5(3) . . . . ?
C16 C15 C20 C19 -0.5(3) . . . . ?
N3 C15 C20 C19 -178.4(2) . . . . ?
C20 N4 C21 C22 -0.2(4) . . . . ?
N4 C21 C22 C23 0.0(5) . . . . ?
C21 C22 C23 C19 0.2(5) . . . . ?
C18 C19 C23 C22 179.9(3) . . . . ?
C20 C19 C23 C22 -0.2(4) . . . . ?
C31 C26 C27 C28 0.0(4) . . . . ?
C25 C26 C27 C28 177.8(3) . . . . ?
C26 C27 C28 C29 0.1(5) . . . . ?
C27 C28 C29 C30 -0.5(5) . . . . ?
C28 C29 C30 C31 0.8(5) . . . . ?
C27 C26 C31 C30 0.2(4) . . . . ?
C25 C26 C31 C30 -177.5(2) . . . . ?
C29 C30 C31 C26 -0.6(4) . . . . ?
